data_9015315
loop_
_publ_author_name
'Skoda, R.'
'Cempirek, J.'
'Filip, J.'
'Novak, M.'
'Veselovsky, F.'
'Ctvrtlik, R.'

_publ_section_title
;
 Allanite-(Nd), CaNdAl2Fe2+(SiO4)(Si2O7)O(OH), a new mineral from Askagen, Sweden
;
_journal_name_full 'American Mineralogist'
_journal_page_first 983
_journal_page_last 988
_journal_paper_doi 10.2138/am.2012.3936
_journal_volume 97
_journal_year 2012
_chemical_compound_source 'Askagen pegmatite, Varmland, Sweden'
_chemical_formula_sum 'Al2.036 Ca1.16 Fe0.964 H Mn0.128 Nd0.712 O13 Si3'
_chemical_name_mineral Allanite-(Nd)
_space_group_IT_number 11
_symmetry_space_group_name_Hall '-P 2yb'
_symmetry_space_group_name_H-M 'P 1 21/m 1'
_cell_angle_alpha 90
_cell_angle_beta 115.166
_cell_angle_gamma 90
_cell_length_a 8.8897
_cell_length_b 5.7308
_cell_length_c 10.1010
_cell_formula_units_Z 2
_cell_volume 465.751
_database_code_amcsd 0018878
_exptl_crystal_density_diffrn 3.981
_cod_original_formula_sum 'Ca1.16 Mn.128 Nd.712 Al2.036 Fe.964 Si3 O13 H'
_cod_database_code 9015315

loop_
_space_group_symop_operation_xyz
x,y,z
x,1/2-y,z
-x,1/2+y,-z
-x,-y,-z

loop_
_atom_site_aniso_label
_atom_site_aniso_U_11
_atom_site_aniso_U_22
_atom_site_aniso_U_33
_atom_site_aniso_U_12
_atom_site_aniso_U_13
_atom_site_aniso_U_23
Ca1 0.02430 0.01250 0.01670 0.00000 0.01250 0.00000
Mn1 0.02430 0.01250 0.01670 0.00000 0.01250 0.00000
Nd2 0.01462 0.01892 0.01285 0.00000 0.00393 0.00000
Ca2 0.01462 0.01892 0.01285 0.00000 0.00393 0.00000
Al1 0.01080 0.00880 0.01300 -0.00040 0.00440 0.00020
Fe1 0.01080 0.00880 0.01300 -0.00040 0.00440 0.00020
Al2 0.01080 0.00820 0.01270 0.00000 0.00420 -0.00030
Fe3 0.01180 0.01220 0.01360 0.00000 0.00190 0.00000
Al3 0.01180 0.01220 0.01360 0.00000 0.00190 0.00000
Si1 0.01250 0.01030 0.01230 0.00000 0.00480 0.00000
Si2 0.01310 0.01060 0.01260 0.00000 0.00500 0.00000
Si3 0.01130 0.01090 0.01210 0.00000 0.00490 0.00000
O1 0.01490 0.01130 0.02410 0.00150 0.00960 0.00170
O2 0.01770 0.01750 0.01780 -0.00390 0.00800 -0.00110
O3 0.01490 0.01150 0.01920 0.00110 0.00050 -0.00170
O4 0.01280 0.01490 0.01460 0.00000 0.00550 0.00000
O5 0.01370 0.01500 0.01530 0.00000 0.00700 0.00000
O6 0.01590 0.01090 0.01490 0.00000 0.00840 0.00000
O7 0.01550 0.01850 0.01840 0.00000 0.00400 0.00000
O8 0.01780 0.03860 0.02060 0.00000 0.01000 0.00000
O9 0.02140 0.02470 0.01570 0.00000 0.00940 0.00000
O10 0.01730 0.01360 0.01640 0.00000 0.00940 0.00000

loop_
_atom_site_label
_atom_site_fract_x
_atom_site_fract_y
_atom_site_fract_z
_atom_site_occupancy
_atom_site_U_iso_or_equiv
Ca1 0.75598 0.75000 0.14977 0.87200 0.01660
Mn1 0.75598 0.75000 0.14977 0.12800 0.01660
Nd2 0.59422 0.75000 0.43015 0.71200 0.01612
Ca2 0.59422 0.75000 0.43015 0.28800 0.01612
Al1 0.00000 0.00000 0.00000 0.86700 0.01110
Fe1 0.00000 0.00000 0.00000 0.13300 0.01110
Al2 0.00000 0.00000 0.50000 1.00000 0.01090
Fe3 0.30158 0.25000 0.21539 0.83100 0.01370
Al3 0.30158 0.25000 0.21539 0.16900 0.01370
Si1 0.33821 0.75000 0.03982 1.00000 0.01190
Si2 0.68558 0.25000 0.27747 1.00000 0.01230
Si3 0.18939 0.75000 0.32483 1.00000 0.01150
O1 0.23180 0.98880 0.02670 1.00000 0.01630
O2 0.31530 0.97250 0.36860 1.00000 0.01750
O3 0.79700 0.01480 0.33600 1.00000 0.01760
O4 0.05620 0.25000 0.12960 1.00000 0.01420
O5 0.05070 0.75000 0.15110 1.00000 0.01440
O6 0.06820 0.75000 0.41160 1.00000 0.01330
O7 0.50900 0.75000 0.18370 1.00000 0.01860
O8 0.54030 0.25000 0.32920 1.00000 0.02500
O9 0.60960 0.25000 0.09820 1.00000 0.02010
O10 0.08740 0.25000 0.42970 1.00000 0.01500
H10 0.07200 0.25000 0.33900 1.00000 0.02900

loop_
_cod_related_entry_id
_cod_related_entry_database
_cod_related_entry_code
1 AMCSD 0018878
